data_7042223
loop_
_publ_author_name
'Li, Ning'
'Garc\'ia-Rodr\'iguez, Ra\'ul'
'Matthews, Peter D.'
'Luo, He-Kuan'
'Wright, Dominic S.'

_publ_section_title
;
 Synthesis, structure and paramagnetic NMR analysis of a series of
 lanthanide-containing [LnTi6O3(O(i)Pr)9(salicylate)6] cages.
;
_journal_issue 13
_journal_name_full 'Dalton transactions (Cambridge, England : 2003)'
_journal_page_first 4287
_journal_page_last 4295
_journal_paper_doi 10.1039/c7dt00049a
_journal_volume 46
_journal_year 2017
_chemical_formula_moiety 'C69 H87 Eu O30 Ti6'
_chemical_formula_sum 'C69 H87 Eu O30 Ti6'
_chemical_formula_weight 1835.74
_space_group_crystal_system orthorhombic
_space_group_IT_number 62
_space_group_name_Hall '-P 2ac 2n'
_space_group_name_H-M_alt 'P n m a'
_symmetry_space_group_name_Hall '-P 2ac 2n'
_symmetry_space_group_name_H-M 'P n m a'
_atom_sites_solution_hydrogens geom
_audit_creation_method SHELXL-2014/7
_audit_update_record
;
2017-02-27 deposited with the CCDC.
2017-03-01 downloaded from the CCDC.
;
_cell_angle_alpha 90
_cell_angle_beta 90
_cell_angle_gamma 90
_cell_formula_units_Z 4
_cell_length_a 14.9147(4)
_cell_length_b 22.5136(6)
_cell_length_c 25.0990(7)
_cell_measurement_reflns_used 9960
_cell_measurement_temperature 180(2)
_cell_measurement_theta_max 72.28
_cell_measurement_theta_min 2.64
_cell_volume 8427.8(4)
_computing_cell_refinement 'refinement of XYZ centroids > 20sigma(I)'
_computing_data_collection 'Bruker software package, narrow-frames'
_computing_data_reduction
;
 Bruker SAINT software package, narrow frame algorithm
;
_computing_molecular_graphics 'SHELXL-2014/7 (Sheldrick, 2014)'
_computing_publication_material 'SHELXL-2014/7 (Sheldrick, 2014)'
_computing_structure_refinement 'SHELXL-2014/7 (Sheldrick, 2014)'
_computing_structure_solution 'SHELXT-2014/7 (Sheldrick, 2014)'
_diffrn_ambient_temperature 180(2)
_diffrn_measured_fraction_theta_full 1.000
_diffrn_measured_fraction_theta_max 0.998
_diffrn_measurement_device_type 'Bruker QUEST D8 CCD'
_diffrn_measurement_method 'Thin slice \w and \f scans'
_diffrn_radiation_source '30W microfocus sealed tube, Quazar optics'
_diffrn_radiation_type CuK\a
_diffrn_radiation_wavelength 1.54178
_diffrn_reflns_av_R_equivalents 0.0593
_diffrn_reflns_av_unetI/netI 0.0380
_diffrn_reflns_Laue_measured_fraction_full 1.000
_diffrn_reflns_Laue_measured_fraction_max 0.998
_diffrn_reflns_limit_h_max 16
_diffrn_reflns_limit_h_min -18
_diffrn_reflns_limit_k_max 27
_diffrn_reflns_limit_k_min -26
_diffrn_reflns_limit_l_max 30
_diffrn_reflns_limit_l_min -30
_diffrn_reflns_number 57628
_diffrn_reflns_point_group_measured_fraction_full 1.000
_diffrn_reflns_point_group_measured_fraction_max 0.998
_diffrn_reflns_theta_full 67.679
_diffrn_reflns_theta_max 72.297
_diffrn_reflns_theta_min 2.636
_exptl_absorpt_coefficient_mu 10.479
_exptl_absorpt_correction_T_max 0.269
_exptl_absorpt_correction_T_min 0.188
_exptl_absorpt_correction_type multi-scan
_exptl_absorpt_process_details
;
multi-scan from symmetry-related measurements (SADABS) 
;
_exptl_crystal_colour yellow
_exptl_crystal_density_diffrn 1.447
_exptl_crystal_description block
_exptl_crystal_F_000 3744
_exptl_crystal_size_max 0.240
_exptl_crystal_size_mid 0.190
_exptl_crystal_size_min 0.170
_exptl_transmission_factor_max 1.000
_exptl_transmission_factor_min 0.649
_refine_diff_density_max 0.741
_refine_diff_density_min -0.777
_refine_diff_density_rms 0.075
_refine_ls_extinction_method none
_refine_ls_goodness_of_fit_ref 1.032
_refine_ls_hydrogen_treatment constr
_refine_ls_matrix_type full
_refine_ls_number_parameters 559
_refine_ls_number_reflns 8537
_refine_ls_number_restraints 273
_refine_ls_restrained_S_all 1.079
_refine_ls_R_factor_all 0.0490
_refine_ls_R_factor_gt 0.0385
_refine_ls_shift/su_max 0.003
_refine_ls_shift/su_mean 0.000
_refine_ls_structure_factor_coef Fsqd
_refine_ls_weighting_details 'w=1/[\s^2^(Fo^2^)+(0.0427P)^2^+12.3905P] where P=(Fo^2^+2Fc^2^)/3'
_refine_ls_weighting_scheme calc
_refine_ls_wR_factor_gt 0.0909
_refine_ls_wR_factor_ref 0.0971
_reflns_Friedel_coverage 0.000
_reflns_number_gt 7327
_reflns_number_total 8537
_reflns_threshold_expression 'I > 2\s(I)'
_cod_data_source_file c7dt00049a2.cif
_cod_data_source_block eu1_a
_cod_depositor_comments 'Adding full bibliography for 7042216--7042227.cif.'
_cod_database_code 7042223
_shelx_shelxl_version_number 2014/7
_shelx_space_group_comment
;
The symmetry employed for this shelxl refinement is uniquely defined
by the following loop, which should always be used as a source of
symmetry information in preference to the above space-group names.
They are only intended as comments.
;
_shelx_estimated_absorpt_t_min 0.188
_shelx_estimated_absorpt_t_max 0.269

loop_
_space_group_symop_operation_xyz
'x, y, z'
'-x+1/2, -y, z+1/2'
'-x, y+1/2, -z'
'x+1/2, -y+1/2, -z+1/2'
'-x, -y, -z'
'x-1/2, y, -z-1/2'
'x, -y-1/2, z'
'-x-1/2, y-1/2, z-1/2'

loop_
_atom_site_label
_atom_site_type_symbol
_atom_site_fract_x
_atom_site_fract_y
_atom_site_fract_z
_atom_site_U_iso_or_equiv
_atom_site_adp_type
_atom_site_occupancy
_atom_site_site_symmetry_order
_atom_site_calc_flag
_atom_site_refinement_flags_posn
_atom_site_refinement_flags_adp
_atom_site_refinement_flags_occupancy
_atom_site_disorder_assembly
_atom_site_disorder_group
Ti1 Ti 0.45106(4) 0.31640(3) 0.40159(2) 0.02903(14) Uani 1 1 d . . . . .
Ti2 Ti 0.10757(4) 0.31603(3) 0.49707(2) 0.02669(13) Uani 1 1 d . . . . .
Ti3 Ti 0.41702(4) 0.31611(3) 0.62455(2) 0.02676(13) Uani 1 1 d . . . . .
Eu01 Eu 0.32438(2) 0.2500 0.50736(2) 0.01803(7) Uani 1 2 d S T P . .
O1 O 0.44767(18) 0.31858(12) 0.33111(10) 0.0427(6) Uani 1 1 d . . . . .
O2 O 0.52286(16) 0.31850(12) 0.65580(10) 0.0411(6) Uani 1 1 d . . . . .
O3 O 0.00561(16) 0.31672(12) 0.53296(11) 0.0391(6) Uani 1 1 d . . . . .
O4 O 0.5396(2) 0.2500 0.40858(14) 0.0335(8) Uani 1 2 d S T P . .
O5 O 0.42541(18) 0.2500 0.57793(11) 0.0219(6) Uani 1 2 d S T P . .
O6 O 0.3634(2) 0.2500 0.66733(13) 0.0358(8) Uani 1 2 d S T P . .
O7 O 0.0770(2) 0.2500 0.44642(13) 0.0300(7) Uani 1 2 d S T P . .
O8 O 0.17087(18) 0.2500 0.52511(12) 0.0224(6) Uani 1 2 d S T P . .
O9 O 0.3781(2) 0.2500 0.42014(11) 0.0237(6) Uani 1 2 d S T P . .
O10 O 0.53458(17) 0.37860(12) 0.40805(10) 0.0404(6) Uani 1 1 d . . . . .
O11 O 0.45765(16) 0.37066(11) 0.56677(9) 0.0341(5) Uani 1 1 d . . . . .
O12 O 0.44124(14) 0.32942(10) 0.48735(9) 0.0269(5) Uani 1 1 d . . . . .
O20 O 0.36855(16) 0.37837(12) 0.66571(10) 0.0370(6) Uani 1 1 d . . . . .
O21 O 0.16542(15) 0.36966(11) 0.55190(9) 0.0319(5) Uani 1 1 d . . . . .
O22 O 0.29131(14) 0.32776(10) 0.58066(9) 0.0266(5) Uani 1 1 d . . . . .
O30 O 0.07313(16) 0.37914(11) 0.45213(10) 0.0361(6) Uani 1 1 d . . . . .
O31 O 0.34083(16) 0.36937(11) 0.40514(10) 0.0344(5) Uani 1 1 d . . . . .
O32 O 0.23659(14) 0.32964(10) 0.45748(9) 0.0252(5) Uani 1 1 d . . . . .
C1 C 0.4533(10) 0.3608(7) 0.2901(5) 0.079(4) Uani 0.504(18) 1 d . U P A 1
H1A H 0.4375 0.3998 0.3066 0.095 Uiso 0.504(18) 1 calc R U P A 1
C1B C 0.3890(15) 0.3506(8) 0.2497(5) 0.102(6) Uani 0.504(18) 1 d . U P A 1
H1BA H 0.3952 0.3810 0.2219 0.153 Uiso 0.504(18) 1 calc R U P A 1
H1BB H 0.3986 0.3112 0.2341 0.153 Uiso 0.504(18) 1 calc R U P A 1
H1BC H 0.3286 0.3526 0.2650 0.153 Uiso 0.504(18) 1 calc R U P A 1
C1A C 0.5464(15) 0.3669(10) 0.2703(7) 0.132(8) Uani 0.504(18) 1 d . U P A 1
H1AA H 0.5481 0.3966 0.2418 0.198 Uiso 0.504(18) 1 calc R U P A 1
H1AB H 0.5855 0.3795 0.2995 0.198 Uiso 0.504(18) 1 calc R U P A 1
H1AC H 0.5671 0.3286 0.2564 0.198 Uiso 0.504(18) 1 calc R U P A 1
C1' C 0.4341(10) 0.3247(8) 0.2771(5) 0.079(4) Uani 0.496(18) 1 d . U P A 2
H1'A H 0.4638 0.2916 0.2573 0.095 Uiso 0.496(18) 1 calc R U P A 2
C1B' C 0.3331(14) 0.3254(11) 0.2654(9) 0.133(8) Uani 0.496(18) 1 d . U P A 2
H1BD H 0.3235 0.3298 0.2270 0.200 Uiso 0.496(18) 1 calc R U P A 2
H1BE H 0.3062 0.2881 0.2776 0.200 Uiso 0.496(18) 1 calc R U P A 2
H1BF H 0.3052 0.3588 0.2841 0.200 Uiso 0.496(18) 1 calc R U P A 2
C1A' C 0.4809(19) 0.3854(10) 0.2640(10) 0.164(9) Uani 0.496(18) 1 d . U P A 2
H1AD H 0.4748 0.3939 0.2259 0.246 Uiso 0.496(18) 1 calc R U P A 2
H1AE H 0.4525 0.4172 0.2846 0.246 Uiso 0.496(18) 1 calc R U P A 2
H1AF H 0.5446 0.3830 0.2733 0.246 Uiso 0.496(18) 1 calc R U P A 2
C3 C -0.0610(4) 0.3497(4) 0.5568(3) 0.109(2) Uani 1 1 d . U . . .
H3A H -0.0288 0.3887 0.5577 0.131 Uiso 1 1 calc R U . . .
C3B C -0.0657(5) 0.3395(3) 0.6145(3) 0.107(3) Uani 1 1 d . U . . .
H3BA H -0.1138 0.3638 0.6298 0.161 Uiso 1 1 calc R U . . .
H3BB H -0.0781 0.2975 0.6214 0.161 Uiso 1 1 calc R U . . .
H3BC H -0.0085 0.3505 0.6309 0.161 Uiso 1 1 calc R U . . .
C3A C -0.1331(5) 0.3671(4) 0.5260(4) 0.146(4) Uani 1 1 d . U . . .
H3AA H -0.1750 0.3901 0.5479 0.218 Uiso 1 1 calc R U . . .
H3AB H -0.1118 0.3917 0.4964 0.218 Uiso 1 1 calc R U . . .
H3AC H -0.1636 0.3319 0.5119 0.218 Uiso 1 1 calc R U . . .
C4 C 0.6373(4) 0.2500 0.4013(3) 0.0587(17) Uani 1 2 d S TU P . .
H4A H 0.6373 0.2056 0.4013 0.070 Uiso 0.5 1 calc R U P B -1
C4A C 0.6806(6) 0.2500 0.4519(5) 0.135(5) Uani 1 2 d S TU P . .
H4AA H 0.6354 0.2500 0.4802 0.203 Uiso 0.5 1 calc R U P C -1
H4AB H 0.7182 0.2145 0.4551 0.203 Uiso 0.5 1 calc R U P C -1
H4AC H 0.7182 0.2855 0.4551 0.203 Uiso 0.5 1 calc R U P C -1
C4B C 0.6632(7) 0.2500 0.3499(6) 0.206(7) Uani 1 2 d S TU P . .
H4BA H 0.6102 0.2500 0.3269 0.309 Uiso 0.5 1 calc R U P D -1
H4BB H 0.6992 0.2855 0.3428 0.309 Uiso 0.5 1 calc R U P D -1
H4BC H 0.6992 0.2145 0.3428 0.309 Uiso 0.5 1 calc R U P D -1
C6 C 0.3110(6) 0.2500 0.7161(3) 0.079(2) Uani 1 2 d S TU P . .
H6A H 0.3110 0.2944 0.7161 0.095 Uiso 0.5 1 calc R U P E -1
C6A C 0.2156(6) 0.2500 0.7030(4) 0.133(5) Uani 1 2 d S TU P . .
H6AA H 0.2082 0.2500 0.6642 0.199 Uiso 0.5 1 calc R U P F -1
H6AB H 0.1872 0.2145 0.7180 0.199 Uiso 0.5 1 calc R U P F -1
H6AC H 0.1872 0.2855 0.7180 0.199 Uiso 0.5 1 calc R U P F -1
C6B C 0.3587(11) 0.2500 0.7593(4) 0.183(7) Uani 1 2 d S TU P . .
H6BA H 0.3189 0.2500 0.7903 0.274 Uiso 0.5 1 calc R U P G -1
H6BB H 0.3966 0.2145 0.7601 0.274 Uiso 0.5 1 calc R U P G -1
H6BC H 0.3966 0.2855 0.7601 0.274 Uiso 0.5 1 calc R U P G -1
C7 C 0.0285(4) 0.2500 0.3967(2) 0.0562(17) Uani 1 2 d S TU P . .
H7A H 0.0285 0.2056 0.3967 0.067 Uiso 0.5 1 calc R U P H -1
C7B C 0.0904(7) 0.2500 0.3524(3) 0.114(4) Uani 1 2 d S TU P . .
H7BA H 0.1521 0.2500 0.3660 0.171 Uiso 0.5 1 calc R U P I -1
H7BB H 0.0806 0.2145 0.3307 0.171 Uiso 0.5 1 calc R U P I -1
H7BC H 0.0806 0.2855 0.3307 0.171 Uiso 0.5 1 calc R U P I -1
C7A C -0.0600(7) 0.2500 0.4000(5) 0.181(6) Uani 1 2 d S TU P . .
H7AA H -0.0858 0.2500 0.3641 0.271 Uiso 0.5 1 calc R U P J -1
H7AB H -0.0799 0.2145 0.4192 0.271 Uiso 0.5 1 calc R U P J -1
H7AC H -0.0799 0.2855 0.4192 0.271 Uiso 0.5 1 calc R U P J -1
C11 C 0.5711(2) 0.41288(17) 0.44521(16) 0.0380(8) Uani 1 1 d . U . . .
C12 C 0.6395(3) 0.4522(2) 0.4302(2) 0.0580(12) Uani 1 1 d . U . . .
H12A H 0.6595 0.4535 0.3943 0.070 Uiso 1 1 calc R U . . .
C13 C 0.6774(4) 0.4888(2) 0.4677(2) 0.0754(17) Uani 1 1 d . U . . .
H13A H 0.7241 0.5151 0.4574 0.090 Uiso 1 1 calc R U . . .
C14 C 0.6494(4) 0.4883(3) 0.5196(2) 0.0801(18) Uani 1 1 d . U . . .
H14A H 0.6757 0.5145 0.5447 0.096 Uiso 1 1 calc R U . . .
C15 C 0.5830(3) 0.4496(2) 0.53525(19) 0.0571(12) Uani 1 1 d . U . . .
H15A H 0.5638 0.4493 0.5713 0.068 Uiso 1 1 calc R U . . .
C16 C 0.5435(2) 0.41070(16) 0.49854(14) 0.0347(8) Uani 1 1 d . U . . .
C17 C 0.4769(2) 0.36787(15) 0.51775(14) 0.0282(7) Uani 1 1 d . U . . .
C21 C 0.3008(2) 0.41556(16) 0.66481(14) 0.0336(8) Uani 1 1 d . U . . .
C22 C 0.2999(3) 0.46136(19) 0.70240(16) 0.0458(10) Uani 1 1 d . U . . .
H22A H 0.3477 0.4647 0.7273 0.055 Uiso 1 1 calc R U . . .
C23 C 0.2304(3) 0.5018(2) 0.70370(19) 0.0604(13) Uani 1 1 d . U . . .
H23A H 0.2306 0.5328 0.7293 0.072 Uiso 1 1 calc R U . . .
C24 C 0.1608(3) 0.4971(2) 0.6679(2) 0.0596(13) Uani 1 1 d . U . . .
H24A H 0.1125 0.5246 0.6693 0.072 Uiso 1 1 calc R U . . .
C25 C 0.1611(3) 0.45284(19) 0.63034(17) 0.0446(10) Uani 1 1 d . U . . .
H25A H 0.1131 0.4504 0.6055 0.054 Uiso 1 1 calc R U . . .
C26 C 0.2305(2) 0.41137(16) 0.62786(14) 0.0321(7) Uani 1 1 d . U . . .
C27 C 0.2298(2) 0.36641(15) 0.58475(13) 0.0274(7) Uani 1 1 d . U . . .
C31 C 0.1086(2) 0.41515(16) 0.41674(14) 0.0350(8) Uani 1 1 d . U . . .
C32 C 0.0535(3) 0.45865(19) 0.39382(17) 0.0480(10) Uani 1 1 d . U . . .
H32A H -0.0078 0.4609 0.4039 0.058 Uiso 1 1 calc R U . . .
C33 C 0.0865(3) 0.4979(2) 0.35721(19) 0.0558(12) Uani 1 1 d . U . . .
H33A H 0.0480 0.5269 0.3421 0.067 Uiso 1 1 calc R U . . .
C34 C 0.1756(3) 0.4957(2) 0.34187(18) 0.0549(11) Uani 1 1 d . U . . .
H34A H 0.1985 0.5235 0.3169 0.066 Uiso 1 1 calc R U . . .
C35 C 0.2309(3) 0.45266(17) 0.36343(15) 0.0416(9) Uani 1 1 d . U . . .
H35A H 0.2919 0.4508 0.3527 0.050 Uiso 1 1 calc R U . . .
C36 C 0.1986(2) 0.41190(15) 0.40065(13) 0.0304(7) Uani 1 1 d . U . . .
C37 C 0.2616(2) 0.36736(14) 0.42280(13) 0.0266(7) Uani 1 1 d . U . . .
C2 C 0.5725(6) 0.3664(5) 0.6814(4) 0.077(3) Uani 0.585(7) 1 d D U P K 1
H2A H 0.5480 0.4041 0.6662 0.093 Uiso 0.585(7) 1 calc R U P K 1
C2A C 0.6683(12) 0.3609(12) 0.6597(8) 0.105(7) Uani 0.585(7) 1 d D U P K 1
H2AA H 0.6665 0.3582 0.6208 0.157 Uiso 0.585(7) 1 calc R U P K 1
H2AB H 0.7032 0.3959 0.6703 0.157 Uiso 0.585(7) 1 calc R U P K 1
H2AC H 0.6965 0.3251 0.6743 0.157 Uiso 0.585(7) 1 calc R U P K 1
C2B C 0.5605(8) 0.3709(6) 0.7374(4) 0.108(5) Uani 0.585(7) 1 d D U P K 1
H2BA H 0.5962 0.4041 0.7511 0.162 Uiso 0.585(7) 1 calc R U P K 1
H2BB H 0.4970 0.3777 0.7453 0.162 Uiso 0.585(7) 1 calc R U P K 1
H2BC H 0.5801 0.3339 0.7544 0.162 Uiso 0.585(7) 1 calc R U P K 1
C2' C 0.6193(7) 0.3091(6) 0.6586(5) 0.064(3) Uani 0.415(7) 1 d . U P K 2
H2'A H 0.6321 0.2761 0.6842 0.076 Uiso 0.415(7) 1 calc R U P K 2
C2B' C 0.6580(9) 0.2924(7) 0.6028(6) 0.085(4) Uani 0.415(7) 1 d . U P K 2
H2BD H 0.7228 0.2863 0.6057 0.127 Uiso 0.415(7) 1 calc R U P K 2
H2BE H 0.6295 0.2558 0.5902 0.127 Uiso 0.415(7) 1 calc R U P K 2
H2BF H 0.6458 0.3247 0.5776 0.127 Uiso 0.415(7) 1 calc R U P K 2
C2A' C 0.6535(19) 0.3667(16) 0.6815(11) 0.101(9) Uani 0.415(7) 1 d . U P K 2
H2AD H 0.7189 0.3648 0.6850 0.151 Uiso 0.415(7) 1 calc R U P K 2
H2AE H 0.6372 0.3995 0.6578 0.151 Uiso 0.415(7) 1 calc R U P K 2
H2AF H 0.6266 0.3732 0.7166 0.151 Uiso 0.415(7) 1 calc R U P K 2

loop_
_atom_site_aniso_label
_atom_site_aniso_U_11
_atom_site_aniso_U_22
_atom_site_aniso_U_33
_atom_site_aniso_U_23
_atom_site_aniso_U_13
_atom_site_aniso_U_12
Ti1 0.0269(3) 0.0359(3) 0.0243(3) 0.0040(2) 0.0055(2) -0.0034(2)
Ti2 0.0170(3) 0.0331(3) 0.0299(3) 0.0001(2) -0.0027(2) 0.0043(2)
Ti3 0.0217(3) 0.0364(3) 0.0221(3) -0.0059(2) -0.0027(2) 0.0000(2)
Eu01 0.01426(12) 0.02321(13) 0.01661(12) 0.000 -0.00096(9) 0.000
O1 0.0509(16) 0.0509(16) 0.0263(12) 0.0081(12) 0.0074(12) 0.0003(13)
O2 0.0297(13) 0.0569(17) 0.0368(14) -0.0040(12) -0.0118(11) -0.0037(11)
O3 0.0228(12) 0.0476(15) 0.0470(15) -0.0011(12) 0.0028(11) 0.0076(11)
O4 0.0188(15) 0.045(2) 0.0367(18) 0.000 0.0058(14) 0.000
O5 0.0179(14) 0.0300(16) 0.0177(14) 0.000 -0.0012(11) 0.000
O6 0.0316(18) 0.052(2) 0.0240(17) 0.000 0.0062(14) 0.000
O7 0.0232(16) 0.0381(19) 0.0288(17) 0.000 -0.0081(13) 0.000
O8 0.0163(14) 0.0282(16) 0.0227(15) 0.000 -0.0028(12) 0.000
O9 0.0237(15) 0.0281(16) 0.0194(15) 0.000 0.0020(12) 0.000
O10 0.0376(14) 0.0459(15) 0.0378(14) 0.0054(12) 0.0104(11) -0.0127(12)
O11 0.0358(13) 0.0349(13) 0.0315(13) -0.0054(10) -0.0007(10) -0.0097(10)
O12 0.0233(11) 0.0316(12) 0.0258(11) -0.0001(9) -0.0001(9) -0.0062(9)
O20 0.0328(13) 0.0472(15) 0.0310(13) -0.0137(11) -0.0063(10) 0.0055(11)
O21 0.0280(12) 0.0354(13) 0.0323(13) -0.0064(10) -0.0044(10) 0.0082(10)
O22 0.0232(11) 0.0315(12) 0.0252(11) -0.0062(9) -0.0022(9) 0.0037(9)
O30 0.0296(12) 0.0375(14) 0.0411(14) 0.0062(11) -0.0054(11) 0.0086(10)
O31 0.0332(13) 0.0350(14) 0.0351(13) 0.0105(11) 0.0029(10) 0.0001(10)
O32 0.0226(11) 0.0268(11) 0.0262(11) 0.0043(9) -0.0012(9) 0.0022(9)
C1 0.116(8) 0.067(7) 0.054(6) 0.029(6) 0.016(6) -0.007(6)
C1B 0.154(14) 0.102(10) 0.049(6) 0.031(7) -0.026(8) 0.043(10)
C1A 0.150(15) 0.148(14) 0.097(10) 0.044(10) 0.061(10) -0.043(11)
C1' 0.107(8) 0.081(8) 0.049(6) -0.004(6) 0.001(5) 0.017(6)
C1B' 0.122(13) 0.168(16) 0.110(13) -0.058(11) -0.064(10) 0.040(11)
C1A' 0.163(16) 0.175(15) 0.154(14) 0.116(13) 0.047(13) 0.004(13)
C3 0.067(4) 0.170(6) 0.091(4) -0.014(4) 0.016(3) 0.061(4)
C3B 0.141(6) 0.096(5) 0.086(4) -0.018(4) 0.071(4) -0.014(4)
C3A 0.064(4) 0.183(9) 0.189(8) 0.024(7) 0.015(5) 0.072(5)
C4 0.024(3) 0.080(4) 0.072(4) 0.000 0.013(3) 0.000
C4A 0.040(4) 0.243(13) 0.122(8) 0.000 -0.026(5) 0.000
C4B 0.066(7) 0.388(18) 0.165(12) 0.000 0.070(8) 0.000
C6 0.093(5) 0.100(6) 0.045(4) 0.000 0.020(4) 0.000
C6A 0.072(6) 0.215(12) 0.111(8) 0.000 0.053(6) 0.000
C6B 0.215(13) 0.284(16) 0.050(6) 0.000 0.001(8) 0.000
C7 0.053(3) 0.072(4) 0.044(3) 0.000 -0.028(3) 0.000
C7B 0.110(7) 0.196(11) 0.035(4) 0.000 -0.012(4) 0.000
C7A 0.067(6) 0.351(17) 0.125(9) 0.000 -0.062(7) 0.000
C11 0.0327(18) 0.037(2) 0.045(2) 0.0100(17) -0.0010(16) -0.0083(15)
C12 0.057(3) 0.060(3) 0.058(3) 0.019(2) 0.002(2) -0.026(2)
C13 0.076(3) 0.069(3) 0.081(4) 0.023(3) -0.010(3) -0.051(3)
C14 0.093(4) 0.074(3) 0.073(3) 0.010(3) -0.021(3) -0.056(3)
C15 0.072(3) 0.047(3) 0.052(2) 0.006(2) -0.015(2) -0.030(2)
C16 0.0338(18) 0.0300(18) 0.0405(19) 0.0074(15) -0.0074(15) -0.0083(14)
C17 0.0224(15) 0.0285(17) 0.0337(18) 0.0021(14) -0.0032(13) -0.0024(13)
C21 0.0352(18) 0.0372(19) 0.0284(17) -0.0036(15) 0.0029(14) -0.0002(15)
C22 0.051(2) 0.050(2) 0.036(2) -0.0163(18) -0.0050(18) 0.0060(18)
C23 0.072(3) 0.056(3) 0.053(3) -0.029(2) -0.010(2) 0.020(2)
C24 0.061(3) 0.055(3) 0.062(3) -0.026(2) -0.009(2) 0.026(2)
C25 0.041(2) 0.047(2) 0.046(2) -0.0136(18) -0.0031(17) 0.0148(17)
C26 0.0341(18) 0.0335(18) 0.0286(17) -0.0047(15) 0.0013(14) 0.0025(14)
C27 0.0246(16) 0.0317(18) 0.0258(16) -0.0008(13) 0.0034(13) -0.0008(13)
C31 0.0380(19) 0.0329(19) 0.0340(18) -0.0068(15) -0.0123(15) 0.0063(15)
C32 0.048(2) 0.044(2) 0.052(2) 0.0037(19) -0.0123(19) 0.0148(18)
C33 0.064(3) 0.044(2) 0.059(3) 0.013(2) -0.015(2) 0.017(2)
C34 0.073(3) 0.043(2) 0.049(2) 0.015(2) -0.007(2) 0.006(2)
C35 0.050(2) 0.038(2) 0.037(2) 0.0038(16) -0.0063(17) 0.0051(17)
C36 0.0382(18) 0.0242(16) 0.0288(16) -0.0001(13) -0.0096(14) 0.0013(13)
C37 0.0280(16) 0.0276(17) 0.0240(15) -0.0022(13) -0.0050(13) 0.0006(13)
C2 0.058(5) 0.101(7) 0.073(5) -0.012(5) -0.016(4) -0.022(5)
C2A 0.044(6) 0.127(13) 0.143(15) 0.012(13) -0.003(9) -0.034(7)
C2B 0.108(8) 0.129(10) 0.086(7) -0.051(7) -0.047(7) -0.003(7)
C2' 0.043(5) 0.069(6) 0.079(7) 0.024(5) -0.033(5) -0.010(5)
C2B' 0.058(6) 0.101(8) 0.096(8) 0.013(7) 0.019(6) 0.007(6)
C2A' 0.078(16) 0.105(13) 0.119(16) -0.007(13) -0.046(12) -0.028(11)

loop_
_atom_type_symbol
_atom_type_description
_atom_type_scat_dispersion_real
_atom_type_scat_dispersion_imag
_atom_type_scat_source
C C 0.0181 0.0091 'International Tables Vol C Tables 4.2.6.8 and 6.1.1.4'
H H 0.0000 0.0000 'International Tables Vol C Tables 4.2.6.8 and 6.1.1.4'
O O 0.0492 0.0322 'International Tables Vol C Tables 4.2.6.8 and 6.1.1.4'
Ti Ti 0.2191 1.8069 'International Tables Vol C Tables 4.2.6.8 and 6.1.1.4'
Eu Eu -8.9294 11.1857 'International Tables Vol C Tables 4.2.6.8 and 6.1.1.4'

loop_
_geom_angle_atom_site_label_1
_geom_angle_atom_site_label_2
_geom_angle_atom_site_label_3
_geom_angle
_geom_angle_site_symmetry_1
_geom_angle_site_symmetry_3
O1 Ti1 O10 94.84(12) . .
O1 Ti1 O9 104.45(13) . .
O10 Ti1 O9 160.13(12) . .
O1 Ti1 O4 97.30(14) . .
O10 Ti1 O4 96.39(11) . .
O9 Ti1 O4 76.69(10) . .
O1 Ti1 O31 90.26(12) . .
O10 Ti1 O31 95.45(11) . .
O9 Ti1 O31 89.30(10) . .
O4 Ti1 O31 165.34(10) . .
O1 Ti1 O12 169.16(11) . .
O10 Ti1 O12 81.90(10) . .
O9 Ti1 O12 79.97(10) . .
O4 Ti1 O12 93.34(12) . .
O31 Ti1 O12 79.82(9) . .
O1 Ti1 Ti1 91.59(9) . 7_565
O10 Ti1 Ti1 138.11(9) . 7_565
O9 Ti1 Ti1 38.37(7) . 7_565
O4 Ti1 Ti1 41.71(7) . 7_565
O31 Ti1 Ti1 125.92(7) . 7_565
O12 Ti1 Ti1 97.74(6) . 7_565
O1 Ti1 Eu01 137.43(9) . .
O10 Ti1 Eu01 126.55(8) . .
O9 Ti1 Eu01 36.05(8) . .
O4 Ti1 Eu01 88.36(9) . .
O31 Ti1 Eu01 77.64(7) . .
O12 Ti1 Eu01 44.65(6) . .
Ti1 Ti1 Eu01 65.357(10) 7_565 .
O3 Ti2 O30 93.66(12) . .
O3 Ti2 O8 104.25(13) . .
O30 Ti2 O8 161.50(12) . .
O3 Ti2 O7 97.70(13) . .
O30 Ti2 O7 96.74(11) . .
O8 Ti2 O7 76.56(10) . .
O3 Ti2 O21 90.86(11) . .
O30 Ti2 O21 94.20(11) . .
O8 Ti2 O21 90.17(10) . .
O7 Ti2 O21 165.62(10) . .
O3 Ti2 O32 170.82(11) . .
O30 Ti2 O32 82.09(9) . .
O8 Ti2 O32 80.82(10) . .
O7 Ti2 O32 90.90(11) . .
O21 Ti2 O32 81.39(9) . .
O3 Ti2 Ti2 90.51(9) . 7_565
O30 Ti2 Ti2 138.90(8) . 7_565
O8 Ti2 Ti2 38.39(7) . 7_565
O7 Ti2 Ti2 42.25(7) . 7_565
O21 Ti2 Ti2 126.63(7) . 7_565
O32 Ti2 Ti2 98.05(6) . 7_565
O3 Ti2 Eu01 138.28(9) . .
O30 Ti2 Eu01 127.17(8) . .
O8 Ti2 Eu01 36.43(8) . .
O7 Ti2 Eu01 86.73(8) . .
O21 Ti2 Eu01 79.22(6) . .
O32 Ti2 Eu01 45.09(6) . .
Ti2 Ti2 Eu01 65.381(10) 7_565 .
O2 Ti3 O20 94.41(12) . .
O2 Ti3 O5 103.84(12) . .
O20 Ti3 O5 161.15(12) . .
O2 Ti3 O11 91.87(12) . .
O20 Ti3 O11 93.27(11) . .
O5 Ti3 O11 90.84(10) . .
O2 Ti3 O6 98.14(14) . .
O20 Ti3 O6 96.07(11) . .
O5 Ti3 O6 76.93(10) . .
O11 Ti3 O6 165.72(11) . .
O2 Ti3 O22 170.49(12) . .
O20 Ti3 O22 81.85(9) . .
O5 Ti3 O22 80.81(10) . .
O11 Ti3 O22 79.67(9) . .
O6 Ti3 O22 90.98(12) . .
O2 Ti3 Ti3 91.75(9) . 7_565
O20 Ti3 Ti3 138.03(8) . 7_565
O5 Ti3 Ti3 38.33(7) . 7_565
O11 Ti3 Ti3 128.01(7) . 7_565
O6 Ti3 Ti3 41.97(7) . 7_565
O22 Ti3 Ti3 96.88(6) . 7_565
O2 Ti3 Eu01 136.44(9) . .
O20 Ti3 Eu01 127.75(7) . .
O5 Ti3 Eu01 36.04(8) . .
O11 Ti3 Eu01 77.03(7) . .
O6 Ti3 Eu01 88.71(9) . .
O22 Ti3 Eu01 45.98(6) . .
Ti3 Ti3 Eu01 65.392(10) 7_565 .
O5 Eu01 O9 119.51(10) . .
O5 Eu01 O8 119.38(10) . .
O9 Eu01 O8 121.11(10) . .
O5 Eu01 O12 72.95(7) . 7_565
O9 Eu01 O12 65.14(7) . 7_565
O8 Eu01 O12 135.18(5) . 7_565
O5 Eu01 O12 72.95(7) . .
O9 Eu01 O12 65.14(7) . .
O8 Eu01 O12 135.18(5) . .
O12 Eu01 O12 89.18(10) 7_565 .
O5 Eu01 O32 134.99(5) . 7_565
O9 Eu01 O32 73.45(7) . 7_565
O8 Eu01 O32 65.77(7) . 7_565
O12 Eu01 O32 76.16(7) 7_565 7_565
O12 Eu01 O32 138.46(7) . 7_565
O5 Eu01 O32 134.99(5) . .
O9 Eu01 O32 73.46(7) . .
O8 Eu01 O32 65.77(7) . .
O12 Eu01 O32 138.46(7) 7_565 .
O12 Eu01 O32 76.16(7) . .
O32 Eu01 O32 89.40(10) 7_565 .
O5 Eu01 O22 65.29(7) . .
O9 Eu01 O22 137.16(5) . .
O8 Eu01 O22 71.16(7) . .
O12 Eu01 O22 138.23(7) 7_565 .
O12 Eu01 O22 78.21(7) . .
O32 Eu01 O22 136.67(7) 7_565 .
O32 Eu01 O22 77.02(7) . .
O5 Eu01 O22 65.29(7) . 7_565
O9 Eu01 O22 137.16(5) . 7_565
O8 Eu01 O22 71.16(7) . 7_565
O12 Eu01 O22 78.21(7) 7_565 7_565
O12 Eu01 O22 138.23(7) . 7_565
O32 Eu01 O22 77.02(7) 7_565 7_565
O32 Eu01 O22 136.67(7) . 7_565
O22 Eu01 O22 85.18(10) . 7_565
O5 Eu01 Ti2 129.97(6) . .
O9 Eu01 Ti2 104.09(7) . .
O8 Eu01 Ti2 28.87(4) . .
O12 Eu01 Ti2 153.93(5) 7_565 .
O12 Eu01 Ti2 108.26(5) . .
O32 Eu01 Ti2 77.99(5) 7_565 .
O32 Eu01 Ti2 37.43(5) . .
O22 Eu01 Ti2 66.22(5) . .
O22 Eu01 Ti2 99.24(5) 7_565 .
O5 Eu01 Ti2 129.97(6) . 7_565
O9 Eu01 Ti2 104.09(7) . 7_565
O8 Eu01 Ti2 28.87(4) . 7_565
O12 Eu01 Ti2 108.26(5) 7_565 7_565
O12 Eu01 Ti2 153.93(5) . 7_565
O32 Eu01 Ti2 37.43(5) 7_565 7_565
O32 Eu01 Ti2 77.99(5) . 7_565
O22 Eu01 Ti2 99.24(5) . 7_565
O22 Eu01 Ti2 66.22(5) 7_565 7_565
Ti2 Eu01 Ti2 49.240(19) . 7_565
O5 Eu01 Ti3 28.69(4) . .
O9 Eu01 Ti3 129.78(6) . .
O8 Eu01 Ti3 102.84(7) . .
O12 Eu01 Ti3 100.96(5) 7_565 .
O12 Eu01 Ti3 66.76(5) . .
O32 Eu01 Ti3 153.60(5) 7_565 .
O32 Eu01 Ti3 108.05(5) . .
O22 Eu01 Ti3 37.51(5) . .
O22 Eu01 Ti3 76.72(5) 7_565 .
Ti2 Eu01 Ti3 103.675(14) . .
Ti2 Eu01 Ti3 125.687(14) 7_565 .
C1' O1 Ti1 172.0(6) . .
C1 O1 Ti1 138.6(8) . .
C2' O2 Ti3 154.3(6) . .
C2 O2 Ti3 132.3(5) . .
C3 O3 Ti2 147.9(4) . .
C4 O4 Ti1 130.05(10) . .
C4 O4 Ti1 130.05(10) . 7_565
Ti1 O4 Ti1 96.57(14) . 7_565
Ti3 O5 Ti3 103.34(14) . 7_565
Ti3 O5 Eu01 115.28(9) . .
Ti3 O5 Eu01 115.28(9) 7_565 .
C6 O6 Ti3 131.83(8) . 7_565
C6 O6 Ti3 131.84(8) . .
Ti3 O6 Ti3 96.06(14) 7_565 .
C7 O7 Ti2 131.40(9) . .
C7 O7 Ti2 131.40(9) . 7_565
Ti2 O7 Ti2 95.50(13) . 7_565
Ti2 O8 Ti2 103.23(14) . 7_565
Ti2 O8 Eu01 114.70(10) . .
Ti2 O8 Eu01 114.70(10) 7_565 .
Ti1 O9 Ti1 103.26(14) . 7_565
Ti1 O9 Eu01 115.18(10) . .
Ti1 O9 Eu01 115.18(10) 7_565 .
C11 O10 Ti1 139.9(2) . .
C17 O11 Ti3 138.2(2) . .
C17 O12 Ti1 131.1(2) . .
C17 O12 Eu01 130.3(2) . .
Ti1 O12 Eu01 98.42(8) . .
C21 O20 Ti3 139.5(2) . .
C27 O21 Ti2 136.9(2) . .
C27 O22 Ti3 131.4(2) . .
C27 O22 Eu01 131.3(2) . .
Ti3 O22 Eu01 96.51(8) . .
C31 O30 Ti2 139.4(2) . .
C37 O31 Ti1 138.7(2) . .
C37 O32 Ti2 131.5(2) . .
C37 O32 Eu01 130.95(19) . .
Ti2 O32 Eu01 97.48(8) . .
O1 C1 C1B 112.1(12) . .
O1 C1 C1A 111.4(13) . .
C1B C1 C1A 114.1(15) . .
O1 C1 H1A 106.2 . .
C1B C1 H1A 106.2 . .
C1A C1 H1A 106.2 . .
C1 C1B H1BA 109.5 . .
C1 C1B H1BB 109.5 . .
H1BA C1B H1BB 109.5 . .
C1 C1B H1BC 109.5 . .
H1BA C1B H1BC 109.5 . .
H1BB C1B H1BC 109.5 . .
C1 C1A H1AA 109.5 . .
C1 C1A H1AB 109.5 . .
H1AA C1A H1AB 109.5 . .
C1 C1A H1AC 109.5 . .
H1AA C1A H1AC 109.5 . .
H1AB C1A H1AC 109.5 . .
O1 C1' C1B' 109.5(13) . .
O1 C1' C1A' 103.2(14) . .
C1B' C1' C1A' 112.8(15) . .
O1 C1' H1'A 110.4 . .
C1B' C1' H1'A 110.4 . .
C1A' C1' H1'A 110.4 . .
C1' C1B' H1BD 109.5 . .
C1' C1B' H1BE 109.5 . .
H1BD C1B' H1BE 109.5 . .
C1' C1B' H1BF 109.5 . .
H1BD C1B' H1BF 109.5 . .
H1BE C1B' H1BF 109.5 . .
C1' C1A' H1AD 109.5 . .
C1' C1A' H1AE 109.5 . .
H1AD C1A' H1AE 109.5 . .
C1' C1A' H1AF 109.5 . .
H1AD C1A' H1AF 109.5 . .
H1AE C1A' H1AF 109.5 . .
O3 C3 C3A 118.1(6) . .
O3 C3 C3B 112.3(6) . .
C3A C3 C3B 124.0(6) . .
O3 C3 H3A 97.9 . .
C3A C3 H3A 97.9 . .
C3B C3 H3A 97.9 . .
C3 C3B H3BA 109.5 . .
C3 C3B H3BB 109.5 . .
H3BA C3B H3BB 109.5 . .
C3 C3B H3BC 109.5 . .
H3BA C3B H3BC 109.5 . .
H3BB C3B H3BC 109.5 . .
C3 C3A H3AA 109.5 . .
C3 C3A H3AB 109.5 . .
H3AA C3A H3AB 109.5 . .
C3 C3A H3AC 109.5 . .
H3AA C3A H3AC 109.5 . .
H3AB C3A H3AC 109.5 . .
C4B C4 C4A 136.3(8) . .
C4B C4 O4 113.9(7) . .
C4A C4 O4 109.8(6) . .
C4B C4 H4A 90.0 . .
C4A C4 H4A 90.0 . .
O4 C4 H4A 90.0 . .
C4 C4A H4AA 109.5 . .
C4 C4A H4AB 109.5 . .
H4AA C4A H4AB 109.5 . .
C4 C4A H4AC 109.5 . .
H4AA C4A H4AC 109.5 . .
H4AB C4A H4AC 109.5 . .
C4 C4B H4BA 109.5 . .
C4 C4B H4BB 109.5 . .
H4BA C4B H4BB 109.5 . .
C4 C4B H4BC 109.5 . .
H4BA C4B H4BC 109.5 . .
H4BB C4B H4BC 109.5 . .
C6B C6 O6 114.2(9) . .
C6B C6 C6A 136.3(10) . .
O6 C6 C6A 109.5(7) . .
C6B C6 H6A 90.0 . .
O6 C6 H6A 90.0 . .
C6A C6 H6A 90.0 . .
C6 C6A H6AA 109.5 . .
C6 C6A H6AB 109.5 . .
H6AA C6A H6AB 109.5 . .
C6 C6A H6AC 109.5 . .
H6AA C6A H6AC 109.5 . .
H6AB C6A H6AC 109.5 . .
C6 C6B H6BA 109.5 . .
C6 C6B H6BB 109.5 . .
H6BA C6B H6BB 109.5 . .
C6 C6B H6BC 109.5 . .
H6BA C6B H6BC 109.5 . .
H6BB C6B H6BC 109.5 . .
C7A C7 O7 116.5(7) . .
C7A C7 C7B 133.4(8) . .
O7 C7 C7B 110.1(6) . .
C7A C7 H7A 90.0 . .
O7 C7 H7A 90.0 . .
C7B C7 H7A 90.0 . .
C7 C7B H7BA 109.5 . .
C7 C7B H7BB 109.5 . .
H7BA C7B H7BB 109.5 . .
C7 C7B H7BC 109.5 . .
H7BA C7B H7BC 109.5 . .
H7BB C7B H7BC 109.5 . .
C7 C7A H7AA 109.5 . .
C7 C7A H7AB 109.5 . .
H7AA C7A H7AB 109.5 . .
C7 C7A H7AC 109.5 . .
H7AA C7A H7AC 109.5 . .
H7AB C7A H7AC 109.5 . .
O10 C11 C16 122.1(3) . .
O10 C11 C12 118.5(4) . .
C16 C11 C12 119.4(4) . .
C13 C12 C11 119.7(4) . .
C13 C12 H12A 120.2 . .
C11 C12 H12A 120.2 . .
C14 C13 C12 121.4(4) . .
C14 C13 H13A 119.3 . .
C12 C13 H13A 119.3 . .
C13 C14 C15 119.9(5) . .
C13 C14 H14A 120.0 . .
C15 C14 H14A 120.0 . .
C14 C15 C16 120.6(5) . .
C14 C15 H15A 119.7 . .
C16 C15 H15A 119.7 . .
C11 C16 C15 118.9(3) . .
C11 C16 C17 122.4(3) . .
C15 C16 C17 118.7(3) . .
O11 C17 O12 121.6(3) . .
O11 C17 C16 116.2(3) . .
O12 C17 C16 122.3(3) . .
O20 C21 C22 117.7(3) . .
O20 C21 C26 122.9(3) . .
C22 C21 C26 119.3(3) . .
C23 C22 C21 120.6(4) . .
C23 C22 H22A 119.7 . .
C21 C22 H22A 119.7 . .
C24 C23 C22 120.1(4) . .
C24 C23 H23A 120.0 . .
C22 C23 H23A 120.0 . .
C25 C24 C23 120.1(4) . .
C25 C24 H24A 119.9 . .
C23 C24 H24A 119.9 . .
C24 C25 C26 121.2(4) . .
C24 C25 H25A 119.4 . .
C26 C25 H25A 119.4 . .
C25 C26 C21 118.7(3) . .
C25 C26 C27 118.9(3) . .
C21 C26 C27 122.3(3) . .
O21 C27 O22 122.3(3) . .
O21 C27 C26 116.2(3) . .
O22 C27 C26 121.5(3) . .
O30 C31 C32 118.1(4) . .
O30 C31 C36 123.2(3) . .
C32 C31 C36 118.7(4) . .
C33 C32 C31 121.0(4) . .
C33 C32 H32A 119.5 . .
C31 C32 H32A 119.5 . .
C32 C33 C34 120.8(4) . .
C32 C33 H33A 119.6 . .
C34 C33 H33A 119.6 . .
C35 C34 C33 119.2(4) . .
C35 C34 H34A 120.4 . .
C33 C34 H34A 120.4 . .
C34 C35 C36 121.1(4) . .
C34 C35 H35A 119.4 . .
C36 C35 H35A 119.4 . .
C35 C36 C31 119.3(3) . .
C35 C36 C37 118.5(3) . .
C31 C36 C37 122.2(3) . .
O31 C37 O32 122.6(3) . .
O31 C37 C36 115.9(3) . .
O32 C37 C36 121.5(3) . .
C2B C2 O2 115.2(8) . .
C2B C2 C2A 118.3(11) . .
O2 C2 C2A 104.9(11) . .
C2B C2 H2A 105.8 . .
O2 C2 H2A 105.8 . .
C2A C2 H2A 105.8 . .
C2 C2A H2AA 109.5 . .
C2 C2A H2AB 109.5 . .
H2AA C2A H2AB 109.5 . .
C2 C2A H2AC 109.5 . .
H2AA C2A H2AC 109.5 . .
H2AB C2A H2AC 109.5 . .
C2 C2B H2BA 109.5 . .
C2 C2B H2BB 109.5 . .
H2BA C2B H2BB 109.5 . .
C2 C2B H2BC 109.5 . .
H2BA C2B H2BC 109.5 . .
H2BB C2B H2BC 109.5 . .
O2 C2' C2A' 103.1(14) . .
O2 C2' C2B' 110.9(9) . .
C2A' C2' C2B' 115.1(15) . .
O2 C2' H2'A 109.1 . .
C2A' C2' H2'A 109.1 . .
C2B' C2' H2'A 109.1 . .
C2' C2B' C2B' 103.9(7) . 7_565
C2' C2B' H2BD 109.5 . .
C2B' C2B' H2BD 81.9 7_565 .
C2' C2B' H2BE 109.5 . .
C2B' C2B' H2BE 32.8 7_565 .
H2BD C2B' H2BE 109.5 . .
C2' C2B' H2BF 109.5 . .
C2B' C2B' H2BF 137.8 7_565 .
H2BD C2B' H2BF 109.5 . .
H2BE C2B' H2BF 109.5 . .
C2' C2A' H2AD 109.5 . .
C2' C2A' H2AE 109.5 . .
H2AD C2A' H2AE 109.5 . .
C2' C2A' H2AF 109.5 . .
H2AD C2A' H2AF 109.5 . .
H2AE C2A' H2AF 109.5 . .

loop_
_geom_bond_atom_site_label_1
_geom_bond_atom_site_label_2
_geom_bond_distance
_geom_bond_site_symmetry_2
Ti1 O1 1.770(3) .
Ti1 O10 1.881(3) .
Ti1 O9 1.9066(19) .
Ti1 O4 2.002(2) .
Ti1 O31 2.033(2) .
Ti1 O12 2.177(2) .
Ti1 Ti1 2.9897(12) 7_565
Ti1 Eu01 3.5850(6) .
Ti2 O3 1.767(2) .
Ti2 O30 1.885(2) .
Ti2 O8 1.8965(18) .
Ti2 O7 2.008(2) .
Ti2 O21 2.024(2) .
Ti2 O32 2.187(2) .
Ti2 Ti2 2.9732(12) 7_565
Ti2 Eu01 3.5685(6) .
Ti3 O2 1.764(2) .
Ti3 O20 1.885(2) .
Ti3 O5 1.8974(18) .
Ti3 O11 1.995(2) .
Ti3 O6 2.002(2) .
Ti3 O22 2.190(2) .
Ti3 Ti3 2.9767(12) 7_565
Ti3 Eu01 3.5742(6) .
Eu01 O5 2.325(3) .
Eu01 O9 2.331(3) .
Eu01 O8 2.333(3) .
Eu01 O12 2.547(2) 7_565
Eu01 O12 2.547(2) .
Eu01 O32 2.549(2) 7_565
Eu01 O32 2.549(2) .
Eu01 O22 2.587(2) .
Eu01 O22 2.587(2) 7_565
Eu01 Ti2 3.5685(6) 7_565
O1 C1' 1.377(12) .
O1 C1 1.402(11) .
O2 C2' 1.456(11) .
O2 C2 1.458(10) .
O3 C3 1.377(6) .
O4 C4 1.469(6) .
O4 Ti1 2.003(2) 7_565
O5 Ti3 1.8974(18) 7_565
O6 C6 1.453(8) .
O6 Ti3 2.002(2) 7_565
O7 C7 1.443(6) .
O7 Ti2 2.008(2) 7_565
O8 Ti2 1.8966(18) 7_565
O9 Ti1 1.9066(19) 7_565
O10 C11 1.327(5) .
O11 C17 1.265(4) .
O12 C17 1.270(4) .
O20 C21 1.313(4) .
O21 C27 1.267(4) .
O22 C27 1.269(4) .
O30 C31 1.314(4) .
O31 C37 1.263(4) .
O32 C37 1.272(4) .
C1 C1B 1.42(2) .
C1 C1A 1.48(2) .
C1 H1A 1.0000 .
C1B H1BA 0.9800 .
C1B H1BB 0.9800 .
C1B H1BC 0.9800 .
C1A H1AA 0.9800 .
C1A H1AB 0.9800 .
C1A H1AC 0.9800 .
C1' C1B' 1.53(2) .
C1' C1A' 1.57(3) .
C1' H1'A 1.0000 .
C1B' H1BD 0.9800 .
C1B' H1BE 0.9800 .
C1B' H1BF 0.9800 .
C1A' H1AD 0.9800 .
C1A' H1AE 0.9800 .
C1A' H1AF 0.9800 .
C3 C3A 1.382(9) .
C3 C3B 1.468(9) .
C3 H3A 1.0000 .
C3B H3BA 0.9800 .
C3B H3BB 0.9800 .
C3B H3BC 0.9800 .
C3A H3AA 0.9800 .
C3A H3AB 0.9800 .
C3A H3AC 0.9800 .
C4 C4B 1.345(14) .
C4 C4A 1.425(12) .
C4 H4A 1.0000 .
C4A H4AA 0.9800 .
C4A H4AB 0.9800 .
C4A H4AC 0.9800 .
C4B H4BA 0.9800 .
C4B H4BB 0.9800 .
C4B H4BC 0.9800 .
C6 C6B 1.295(14) .
C6 C6A 1.462(13) .
C6 H6A 1.0000 .
C6A H6AA 0.9800 .
C6A H6AB 0.9800 .
C6A H6AC 0.9800 .
C6B H6BA 0.9800 .
C6B H6BB 0.9800 .
C6B H6BC 0.9800 .
C7 C7A 1.323(12) .
C7 C7B 1.445(11) .
C7 H7A 1.0000 .
C7B H7BA 0.9800 .
C7B H7BB 0.9800 .
C7B H7BC 0.9800 .
C7A H7AA 0.9800 .
C7A H7AB 0.9800 .
C7A H7AC 0.9800 .
C11 C16 1.401(5) .
C11 C12 1.403(5) .
C12 C13 1.372(7) .
C12 H12A 0.9500 .
C13 C14 1.367(8) .
C13 H13A 0.9500 .
C14 C15 1.376(6) .
C14 H14A 0.9500 .
C15 C16 1.401(5) .
C15 H15A 0.9500 .
C16 C17 1.467(5) .
C21 C22 1.398(5) .
C21 C26 1.402(5) .
C22 C23 1.380(6) .
C22 H22A 0.9500 .
C23 C24 1.377(6) .
C23 H23A 0.9500 .
C24 C25 1.372(6) .
C24 H24A 0.9500 .
C25 C26 1.396(5) .
C25 H25A 0.9500 .
C26 C27 1.482(5) .
C31 C32 1.402(5) .
C31 C36 1.403(5) .
C32 C33 1.367(6) .
C32 H32A 0.9500 .
C33 C34 1.384(7) .
C33 H33A 0.9500 .
C34 C35 1.384(6) .
C34 H34A 0.9500 .
C35 C36 1.395(5) .
C35 H35A 0.9500 .
C36 C37 1.482(4) .
C2 C2B 1.419(13) .
C2 C2A 1.534(18) .
C2 H2A 1.0000 .
C2A H2AA 0.9800 .
C2A H2AB 0.9800 .
C2A H2AC 0.9800 .
C2B H2BA 0.9800 .
C2B H2BB 0.9800 .
C2B H2BC 0.9800 .
C2' C2A' 1.51(3) .
C2' C2B' 1.559(19) .
C2' H2'A 1.0000 .
C2B' C2B' 1.91(3) 7_565
C2B' H2BD 0.9800 .
C2B' H2BE 0.9800 .
C2B' H2BF 0.9800 .
C2A' H2AD 0.9800 .
C2A' H2AE 0.9800 .
C2A' H2AF 0.9800 .
